data_2211530
loop_
_publ_author_name
'Xu-Yan Ma'
'Xin-Dian Dong'
'Yan-Ping Li'
'Zhi-Gang Zhang'

_publ_section_title
;
 (2,2'-Bipyridyl)methanolbis(trichloroacetato)copper(II)
;
_journal_coeditor_code NC2025
_journal_issue 12
_journal_name_full 'Acta Crystallographica Section E'
_journal_page_first m3467
_journal_page_last m3469
_journal_paper_doi 10.1107/S1600536806049105
_journal_volume 62
_journal_year 2006
_chemical_formula_iupac '[Cu (C2 Cl3 O2)2 (C10 H8 N2) (C H4 O)]'
_chemical_formula_moiety 'C15 H12 Cl6 Cu N2 O5'
_chemical_formula_sum 'C15 H12 Cl6 Cu N2 O5'
_chemical_formula_weight 576.51
_chemical_name_systematic
;
(2,2'-Bipyridyl)methanolbis(trichloroacetato)copper(II)
;
_space_group_IT_number 2
_symmetry_cell_setting triclinic
_symmetry_space_group_name_Hall '-P 1'
_symmetry_space_group_name_H-M 'P -1'
_atom_sites_solution_hydrogens geom
_atom_sites_solution_primary direct
_atom_sites_solution_secondary difmap
_audit_creation_method SHELXL-97
_cell_angle_alpha 76.540(3)
_cell_angle_beta 76.941(3)
_cell_angle_gamma 87.618(4)
_cell_formula_units_Z 2
_cell_length_a 9.278(3)
_cell_length_b 9.863(3)
_cell_length_c 12.356(3)
_cell_measurement_reflns_used 2841
_cell_measurement_temperature 293(2)
_cell_measurement_theta_max 27.07
_cell_measurement_theta_min 2.52
_cell_volume 1071.1(5)
_computing_cell_refinement SMART
_computing_data_collection 'SMART (Bruker, 2000)'
_computing_data_reduction 'SAINT (Bruker, 2000)'
_computing_molecular_graphics 'SHELXTL (Bruker, 2000)'
_computing_publication_material SHELXTL
_computing_structure_refinement 'SHELXL97 (Sheldrick, 1997)'
_computing_structure_solution 'SHELXS97 (Sheldrick, 1997)'
_diffrn_ambient_temperature 293(2)
_diffrn_measured_fraction_theta_full 0.978
_diffrn_measured_fraction_theta_max 0.978
_diffrn_measurement_device_type 'Bruker SMART CCD area-detector'
_diffrn_measurement_method '\f and \w'
_diffrn_radiation_monochromator graphite
_diffrn_radiation_source 'fine-focus sealed tube'
_diffrn_radiation_type MoK\a
_diffrn_radiation_wavelength 0.71073
_diffrn_reflns_av_R_equivalents 0.0159
_diffrn_reflns_av_sigmaI/netI 0.0370
_diffrn_reflns_limit_h_max 11
_diffrn_reflns_limit_h_min -10
_diffrn_reflns_limit_k_max 5
_diffrn_reflns_limit_k_min -11
_diffrn_reflns_limit_l_max 13
_diffrn_reflns_limit_l_min -14
_diffrn_reflns_number 4439
_diffrn_reflns_theta_full 25.00
_diffrn_reflns_theta_max 25.00
_diffrn_reflns_theta_min 1.74
_diffrn_standards_decay_% 0
_diffrn_standards_number 0
_exptl_absorpt_coefficient_mu 1.798
_exptl_absorpt_correction_T_max 0.615
_exptl_absorpt_correction_T_min 0.533
_exptl_absorpt_correction_type multi-scan
_exptl_absorpt_process_details '(SADABS; Sheldrick, 2000)'
_exptl_crystal_colour blue
_exptl_crystal_density_diffrn 1.787
_exptl_crystal_density_method 'not measured'
_exptl_crystal_description block
_exptl_crystal_F_000 574
_exptl_crystal_size_max 0.40
_exptl_crystal_size_mid 0.40
_exptl_crystal_size_min 0.30
_refine_diff_density_max 0.655
_refine_diff_density_min -0.561
_refine_ls_extinction_method none
_refine_ls_goodness_of_fit_ref 1.062
_refine_ls_hydrogen_treatment constr
_refine_ls_matrix_type full
_refine_ls_number_parameters 263
_refine_ls_number_reflns 3695
_refine_ls_number_restraints 0
_refine_ls_restrained_S_all 1.062
_refine_ls_R_factor_all 0.0546
_refine_ls_R_factor_gt 0.0488
_refine_ls_shift/su_max 0.003
_refine_ls_shift/su_mean 0.000
_refine_ls_structure_factor_coef Fsqd
_refine_ls_weighting_details 'calc w=1/[\s^2^(Fo^2^)+(0.0584P)^2^+1.0108P] where P=(Fo^2^+2Fc^2^)/3'
_refine_ls_weighting_scheme calc
_refine_ls_wR_factor_gt 0.1199
_refine_ls_wR_factor_ref 0.1234
_reflns_number_gt 3233
_reflns_number_total 3695
_reflns_threshold_expression I>2\s(I)
_cod_data_source_file nc2025.cif
_cod_data_source_block I
_cod_database_code 2211530
_cod_database_fobs_code 2211530

loop_
_symmetry_equiv_pos_as_xyz
'x, y, z'
'-x, -y, -z'

loop_
_atom_site_type_symbol
_atom_site_label
_atom_site_fract_x
_atom_site_fract_y
_atom_site_fract_z
_atom_site_U_iso_or_equiv
_atom_site_adp_type
_atom_site_calc_flag
_atom_site_refinement_flags
_atom_site_occupancy
Cu Cu1 0.58166(5) 0.75028(5) 0.68362(4) 0.04209(17) Uani d . 1
N N1 0.5505(3) 0.7244(3) 0.5346(2) 0.0377(7) Uani d . 1
N N2 0.4115(3) 0.8773(3) 0.6691(3) 0.0412(7) Uani d . 1
O O1 0.7632(3) 0.6427(3) 0.6710(2) 0.0520(7) Uani d . 1
O O2 0.7005(3) 0.4648(4) 0.8222(3) 0.0674(9) Uani d . 1
O O3 0.6191(3) 0.8061(4) 0.8158(3) 0.0592(8) Uani d . 1
O O4 0.7894(4) 0.9637(4) 0.7132(3) 0.0714(9) Uani d . 1
O O5 0.4325(3) 0.5722(3) 0.8034(2) 0.0539(7) Uani d . 1
H H11 0.4981 0.5211 0.8239 0.065 Uiso calc R 1
Cl Cl1 0.96254(16) 0.37020(14) 0.63365(13) 0.0776(4) Uani d . 1
Cl Cl2 0.99905(16) 0.40411(17) 0.85058(12) 0.0841(4) Uani d . 1
Cl Cl3 1.07541(13) 0.62839(13) 0.65420(11) 0.0673(3) Uani d . 1
Cl Cl4 0.6296(2) 0.8344(2) 1.03595(11) 0.1021(6) Uani d . 1
Cl Cl5 0.9271(2) 0.8037(2) 0.91668(15) 0.1181(7) Uani d . 1
Cl Cl6 0.8017(3) 1.0762(2) 0.90936(16) 0.1226(8) Uani d . 1
C C1 0.6312(4) 0.6440(4) 0.4706(3) 0.0446(9) Uani d . 1
H H1 0.7127 0.5983 0.4935 0.053 Uiso calc R 1
C C2 0.5968(5) 0.6271(4) 0.3716(3) 0.0512(10) Uani d . 1
H H2 0.6551 0.5716 0.3279 0.061 Uiso calc R 1
C C3 0.4760(5) 0.6929(5) 0.3387(3) 0.0532(11) Uani d . 1
H H3 0.4497 0.6812 0.2731 0.064 Uiso calc R 1
C C4 0.3934(5) 0.7769(4) 0.4039(3) 0.0473(9) Uani d . 1
H H4 0.3115 0.8232 0.3822 0.057 Uiso calc R 1
C C5 0.4334(4) 0.7918(4) 0.5014(3) 0.0365(8) Uani d . 1
C C6 0.3542(4) 0.8786(4) 0.5779(3) 0.0380(8) Uani d . 1
C C7 0.2310(5) 0.9560(4) 0.5604(4) 0.0508(10) Uani d . 1
H H7 0.1940 0.9586 0.4960 0.061 Uiso calc R 1
C C8 0.1636(5) 1.0291(5) 0.6398(4) 0.0609(12) Uani d . 1
H H8 0.0781 1.0788 0.6309 0.073 Uiso calc R 1
C C9 0.2223(5) 1.0287(5) 0.7317(4) 0.0592(12) Uani d . 1
H H9 0.1785 1.0796 0.7849 0.071 Uiso calc R 1
C C10 0.3470(5) 0.9520(5) 0.7445(4) 0.0533(11) Uani d . 1
H H10 0.3877 0.9519 0.8068 0.064 Uiso calc R 1
C C11 0.9500(5) 0.4899(4) 0.7231(4) 0.0483(10) Uani d . 1
C C12 0.7869(4) 0.5377(5) 0.7436(3) 0.0461(10) Uani d . 1
C C13 0.7652(5) 0.9033(5) 0.9129(4) 0.0581(12) Uani d . 1
C C14 0.7201(5) 0.8933(4) 0.8010(3) 0.0462(10) Uani d . 1
C C15 0.3273(6) 0.5939(6) 0.9011(4) 0.0739(15) Uani d . 1
H H15A 0.3687 0.6560 0.9357 0.111 Uiso calc R 1
H H15B 0.3028 0.5063 0.9549 0.111 Uiso calc R 1
H H15C 0.2396 0.6340 0.8784 0.111 Uiso calc R 1

loop_
_atom_site_aniso_label
_atom_site_aniso_U_11
_atom_site_aniso_U_22
_atom_site_aniso_U_33
_atom_site_aniso_U_12
_atom_site_aniso_U_13
_atom_site_aniso_U_23
Cu1 0.0384(3) 0.0529(3) 0.0392(3) 0.0035(2) -0.0119(2) -0.0162(2)
N1 0.0370(16) 0.0418(17) 0.0348(16) -0.0015(13) -0.0067(13) -0.0107(13)
N2 0.0385(17) 0.0455(19) 0.0408(17) -0.0011(14) -0.0056(14) -0.0153(15)
O1 0.0447(16) 0.0652(19) 0.0426(15) 0.0133(14) -0.0119(12) -0.0057(14)
O2 0.0523(19) 0.079(2) 0.0581(19) -0.0005(17) -0.0029(16) 0.0013(17)
O3 0.0551(18) 0.080(2) 0.0541(17) -0.0060(16) -0.0170(14) -0.0333(16)
O4 0.093(3) 0.070(2) 0.0463(18) -0.0101(19) -0.0238(18) 0.0055(17)
O5 0.0488(16) 0.0657(19) 0.0459(16) -0.0071(14) -0.0029(13) -0.0162(14)
Cl1 0.0747(9) 0.0691(8) 0.0913(10) 0.0081(6) -0.0051(7) -0.0371(7)
Cl2 0.0708(8) 0.1004(11) 0.0734(8) -0.0004(7) -0.0377(7) 0.0169(8)
Cl3 0.0499(6) 0.0627(7) 0.0813(8) -0.0085(5) -0.0136(6) -0.0001(6)
Cl4 0.1290(14) 0.1255(14) 0.0470(7) -0.0558(11) 0.0051(8) -0.0243(8)
Cl5 0.0886(11) 0.1609(18) 0.0959(12) 0.0091(11) -0.0564(10) 0.0214(11)
Cl6 0.183(2) 0.0966(12) 0.0959(12) -0.0677(13) -0.0146(12) -0.0406(10)
C1 0.043(2) 0.048(2) 0.043(2) 0.0020(17) -0.0038(17) -0.0148(18)
C2 0.059(3) 0.052(3) 0.044(2) 0.000(2) -0.006(2) -0.0192(19)
C3 0.067(3) 0.058(3) 0.035(2) -0.011(2) -0.010(2) -0.0121(19)
C4 0.053(2) 0.047(2) 0.044(2) 0.0000(19) -0.0169(19) -0.0085(18)
C5 0.0385(19) 0.0350(19) 0.0347(18) -0.0049(15) -0.0069(15) -0.0057(15)
C6 0.037(2) 0.0343(19) 0.041(2) -0.0060(15) -0.0068(16) -0.0048(16)
C7 0.051(2) 0.047(2) 0.054(2) 0.0025(19) -0.015(2) -0.007(2)
C8 0.051(3) 0.049(3) 0.081(3) 0.011(2) -0.012(2) -0.014(2)
C9 0.053(3) 0.057(3) 0.068(3) 0.004(2) 0.001(2) -0.027(2)
C10 0.053(3) 0.059(3) 0.053(2) 0.000(2) -0.007(2) -0.026(2)
C11 0.048(2) 0.048(2) 0.047(2) 0.0008(18) -0.0132(18) -0.0046(19)
C12 0.046(2) 0.060(3) 0.037(2) 0.004(2) -0.0128(18) -0.018(2)
C13 0.068(3) 0.065(3) 0.044(2) -0.020(2) -0.019(2) -0.008(2)
C14 0.054(2) 0.048(2) 0.043(2) 0.007(2) -0.0228(19) -0.012(2)
C15 0.068(3) 0.088(4) 0.057(3) -0.011(3) 0.011(2) -0.022(3)

loop_
_atom_type_symbol
_atom_type_description
_atom_type_scat_dispersion_real
_atom_type_scat_dispersion_imag
_atom_type_scat_source
C C 0.0033 0.0016 'International Tables Vol C Tables 4.2.6.8 and 6.1.1.4'
H H 0.0000 0.0000 'International Tables Vol C Tables 4.2.6.8 and 6.1.1.4'
N N 0.0061 0.0033 'International Tables Vol C Tables 4.2.6.8 and 6.1.1.4'
Cu Cu 0.3201 1.2651 'International Tables Vol C Tables 4.2.6.8 and 6.1.1.4'
Cl Cl 0.1484 0.1585 'International Tables Vol C Tables 4.2.6.8 and 6.1.1.4'
O O 0.0106 0.0060 'International Tables Vol C Tables 4.2.6.8 and 6.1.1.4'

loop_
_geom_angle_atom_site_label_1
_geom_angle_atom_site_label_2
_geom_angle_atom_site_label_3
_geom_angle
O3 Cu1 O1 90.68(13)
O3 Cu1 N2 94.66(13)
O1 Cu1 N2 170.13(12)
O3 Cu1 N1 170.90(13)
O1 Cu1 N1 92.35(12)
N2 Cu1 N1 81.16(12)
O3 Cu1 O5 89.46(12)
O1 Cu1 O5 95.77(12)
N2 Cu1 O5 92.58(12)
N1 Cu1 O5 98.76(11)
C1 N1 C5 119.3(3)
C1 N1 Cu1 125.9(3)
C5 N1 Cu1 114.7(2)
C10 N2 C6 119.5(4)
C10 N2 Cu1 125.6(3)
C6 N2 Cu1 114.8(2)
C12 O1 Cu1 125.0(3)
C14 O3 Cu1 118.6(3)
C15 O5 Cu1 121.3(3)
C15 O5 H11 109.5
Cu1 O5 H11 97.7
N1 C1 C2 121.9(4)
N1 C1 H1 119.1
C2 C1 H1 119.1
C3 C2 C1 119.1(4)
C3 C2 H2 120.5
C1 C2 H2 120.5
C2 C3 C4 119.2(4)
C2 C3 H3 120.4
C4 C3 H3 120.4
C5 C4 C3 119.5(4)
C5 C4 H4 120.3
C3 C4 H4 120.3
N1 C5 C4 121.0(3)
N1 C5 C6 114.5(3)
C4 C5 C6 124.5(4)
N2 C6 C7 121.1(4)
N2 C6 C5 114.7(3)
C7 C6 C5 124.2(3)
C8 C7 C6 118.9(4)
C8 C7 H7 120.6
C6 C7 H7 120.6
C9 C8 C7 120.0(4)
C9 C8 H8 120.0
C7 C8 H8 120.0
C8 C9 C10 119.0(4)
C8 C9 H9 120.5
C10 C9 H9 120.5
N2 C10 C9 121.4(4)
N2 C10 H10 119.3
C9 C10 H10 119.3
C12 C11 Cl2 111.9(3)
C12 C11 Cl3 112.7(3)
Cl2 C11 Cl3 108.7(2)
C12 C11 Cl1 105.6(3)
Cl2 C11 Cl1 108.7(2)
Cl3 C11 Cl1 109.0(2)
O2 C12 O1 129.7(4)
O2 C12 C11 116.4(4)
O1 C12 C11 113.8(4)
C14 C13 Cl6 110.1(3)
C14 C13 Cl4 112.8(3)
Cl6 C13 Cl4 109.3(3)
C14 C13 Cl5 105.7(3)
Cl6 C13 Cl5 110.2(3)
Cl4 C13 Cl5 108.7(3)
O4 C14 O3 129.0(4)
O4 C14 C13 117.0(4)
O3 C14 C13 113.9(4)
O5 C15 H15A 109.5
O5 C15 H15B 109.5
H15A C15 H15B 109.5
O5 C15 H15C 109.5
H15A C15 H15C 109.5
H15B C15 H15C 109.5

loop_
_geom_bond_atom_site_label_1
_geom_bond_atom_site_label_2
_geom_bond_distance
_geom_bond_publ_flag
Cu1 O3 1.945(3) y
Cu1 O1 1.949(3) y
Cu1 N2 1.988(3) y
Cu1 N1 2.000(3) y
Cu1 O5 2.293(3) y
N1 C1 1.338(5) ?
N1 C5 1.344(5) ?
N2 C10 1.342(5) ?
N2 C6 1.347(5) ?
O1 C12 1.251(5) ?
O2 C12 1.214(5) ?
O3 C14 1.252(5) ?
O4 C14 1.201(5) ?
O5 C15 1.423(5) ?
O5 H11 0.8200 ?
Cl1 C11 1.779(4) ?
Cl2 C11 1.754(4) ?
Cl3 C11 1.757(4) ?
Cl4 C13 1.755(5) ?
Cl5 C13 1.764(5) ?
Cl6 C13 1.742(5) ?
C1 C2 1.379(6) ?
C1 H1 0.9300 ?
C2 C3 1.366(6) ?
C2 H2 0.9300 ?
C3 C4 1.379(6) ?
C3 H3 0.9300 ?
C4 C5 1.378(5) ?
C4 H4 0.9300 ?
C5 C6 1.475(5) ?
C6 C7 1.378(6) ?
C7 C8 1.373(6) ?
C7 H7 0.9300 ?
C8 C9 1.366(7) ?
C8 H8 0.9300 ?
C9 C10 1.375(6) ?
C9 H9 0.9300 ?
C10 H10 0.9300 ?
C11 C12 1.549(6) ?
C13 C14 1.558(5) ?
C15 H15A 0.9600 ?
C15 H15B 0.9600 ?
C15 H15C 0.9600 ?

loop_
_geom_hbond_atom_site_label_D
_geom_hbond_atom_site_label_H
_geom_hbond_atom_site_label_A
_geom_hbond_site_symmetry_A
_geom_hbond_distance_DH
_geom_hbond_distance_HA
_geom_hbond_distance_DA
_geom_hbond_angle_DHA
_geom_hbond_publ_flag
O5 H11 O2 . 0.82 1.93 2.699(5) 155.0 y
C4 H4 O4 2_676 0.93 2.42 3.247(6) 148.0 y
C7 H7 O4 2_676 0.93 2.49 3.336(7) 151.0 y
